data_8101874
loop_
_publ_author_name
'Weng, D.'
'Yao, Y.-W.'
'Cai, Q.'
'Tang, G.-Y.'

_publ_section_title
;
Crystal structure of poly[(1,10-phenanthroline-N,N')(\m~3~-pyridyl-
3,4-dicarboxylato-N,O,O',O'')cobalt(II)], Co(C~12~H~8~N~2~)[NC~5~H~3~
(COO)~2~]
;
_journal_issue 4
_journal_name_full 'Zeitschrift f\"ur Kristallographie - New Crystal Structures'
_journal_page_first 589
_journal_page_last 590
_journal_volume 220
_journal_year 2005
_chemical_formula_structural Co(C12H8N2)(C7H3NO4)
_chemical_formula_sum 'C19 H11 Co N3 O4'
_chemical_formula_weight 404.24
_chemical_name_systematic
; 
poly[(\m-pyridine-3,4-dicarboxylato-O,O',O")(1,10-
phenanthroline-N,N')cobalt(II)] 
;
_space_group_IT_number 14
_symmetry_cell_setting monoclinic
_symmetry_space_group_name_Hall '-P 2yn'
_symmetry_space_group_name_H-M 'P 1 21/n 1'
_atom_sites_solution_hydrogens geom
_atom_sites_solution_primary direct
_atom_sites_solution_secondary difmap
_audit_creation_method SHELXL-97
_cell_angle_alpha 90.00
_cell_angle_beta 95.15(3)
_cell_angle_gamma 90.00
_cell_formula_units_Z 4
_cell_length_a 7.6800(15)
_cell_length_b 19.870(4)
_cell_length_c 10.650(2)
_cell_measurement_reflns_used 275
_cell_measurement_temperature 293(2)
_cell_measurement_theta_max 26.52
_cell_measurement_theta_min 2.15
_cell_volume 1618.6(6)
_computing_cell_refinement 'RAPID AUTO (Rigaku, 2001)'
_computing_data_collection 'RAPID AUTO (Rigaku, 2001)'
_computing_data_reduction 'RAPID AUTO (Rigaku, 2001)'
_computing_molecular_graphics 'SHELXTL Siemens, 1994)'
_computing_publication_material 'SHELXTL Siemens, 1994)'
_computing_structure_refinement 'SHELXL-97 (Sheldrick, 1997)'
_computing_structure_solution 'SHELXS-97 (Sheldrick, 1990)'
_diffrn_ambient_temperature 293(2)
_diffrn_measured_fraction_theta_full 0.919
_diffrn_measured_fraction_theta_max 0.919
_diffrn_measurement_device_type 'Rigaku R-AXIS RAPID IP'
_diffrn_measurement_method omega/phi
_diffrn_radiation_monochromator graphite
_diffrn_radiation_source 'rotating anode'
_diffrn_radiation_type MoK\a
_diffrn_radiation_wavelength 0.71073
_diffrn_reflns_av_R_equivalents 0.0347
_diffrn_reflns_av_sigmaI/netI 0.0268
_diffrn_reflns_limit_h_max 9
_diffrn_reflns_limit_h_min 0
_diffrn_reflns_limit_k_max 25
_diffrn_reflns_limit_k_min 0
_diffrn_reflns_limit_l_max 13
_diffrn_reflns_limit_l_min -13
_diffrn_reflns_number 12746
_diffrn_reflns_theta_full 27.43
_diffrn_reflns_theta_max 27.43
_diffrn_reflns_theta_min 2.05
_exptl_absorpt_coefficient_mu 1.093
_exptl_absorpt_correction_T_max 0.95
_exptl_absorpt_correction_T_min 0.90
_exptl_absorpt_correction_type empirical
_exptl_absorpt_process_details Abscor
_exptl_crystal_colour pink
_exptl_crystal_density_diffrn 1.659
_exptl_crystal_density_method 'not measured'
_exptl_crystal_description needle
_exptl_crystal_F_000 820
_exptl_crystal_size_max 0.10
_exptl_crystal_size_mid 0.05
_exptl_crystal_size_min 0.05
_refine_diff_density_max 0.310
_refine_diff_density_min -0.363
_refine_diff_density_rms 0.068
_refine_ls_extinction_method none
_refine_ls_goodness_of_fit_ref 1.033
_refine_ls_hydrogen_treatment mixed
_refine_ls_matrix_type full
_refine_ls_number_parameters 244
_refine_ls_number_reflns 3390
_refine_ls_number_restraints 0
_refine_ls_restrained_S_all 1.033
_refine_ls_R_factor_all 0.0399
_refine_ls_R_factor_gt 0.0350
_refine_ls_shift/su_max 0.002
_refine_ls_shift/su_mean 0.000
_refine_ls_structure_factor_coef Fsqd
_refine_ls_weighting_details 'calc w=1/[\s^2^(Fo^2^)+(0.0258P)^2^+3.1000P] where P=(Fo^2^+2Fc^2^)/3'
_refine_ls_weighting_scheme calc
_refine_ls_wR_factor_gt 0.0905
_refine_ls_wR_factor_ref 0.0925
_reflns_number_gt 3055
_reflns_number_total 3390
_reflns_threshold_expression >2sigma(I)
_cod_data_source_file 1267-1654.cff
_cod_data_source_block Cophenpdc
_cod_depositor_comments
;
The following automatic conversions were performed:
'_exptl_absorpt_correction_type' value 'Empirical' changed to 'empirical'
according to '/home/saulius/struct/CIF-dictionaries/cif_core.dic'
dictionary named 'cif_core.dic' version 2.4.1 from 2010-06-29.

Automatic conversion script
Id: cif_fix_enum 1555 2011-01-17 13:19:09Z saulius 
;
_cod_original_sg_symbol_H-M P12(1)/n1
_cod_database_code 8101874

loop_
_symmetry_equiv_pos_as_xyz
'x, y, z'
'-x+1/2, y+1/2, -z+1/2'
'-x, -y, -z'
'x-1/2, -y-1/2, z-1/2'

loop_
_atom_site_label
_atom_site_type_symbol
_atom_site_fract_x
_atom_site_fract_y
_atom_site_fract_z
_atom_site_U_iso_or_equiv
_atom_site_adp_type
_atom_site_occupancy
_atom_site_symmetry_multiplicity
_atom_site_Wyckoff_symbol
_atom_site_calc_flag
_atom_site_refinement_flags
_atom_site_disorder_assembly
_atom_site_disorder_group
Co1 Co 0.76385(4) 0.859364(15) 0.21972(3) 0.02156(11) Uani 1 4 e d . . .
O1 O -0.1222(2) 0.76655(9) 0.29997(18) 0.0284(4) Uani 1 4 e d . . .
O2 O 0.0482(2) 0.85207(8) 0.26374(17) 0.0258(4) Uani 1 4 e d . . .
O3 O 0.5055(2) 0.84360(9) 0.22140(19) 0.0316(4) Uani 1 4 e d . . .
O4 O 0.3082(3) 0.78173(10) 0.10538(17) 0.0331(4) Uani 1 4 e d . . .
N1 N 0.2884(3) 0.68265(11) 0.5353(2) 0.0245(4) Uani 1 4 e d . . .
N2 N 0.7648(3) 0.90755(11) 0.4005(2) 0.0298(5) Uani 1 4 e d . . .
N3 N 0.7417(3) 0.96148(11) 0.1678(2) 0.0291(5) Uani 1 4 e d . . .
C1 C 0.1575(3) 0.71586(12) 0.4693(2) 0.0237(5) Uani 1 4 e d . . .
H1 H 0.0455 0.7126 0.4956 0.028 Uiso 1 4 e calc R . .
C2 C 0.1815(3) 0.75490(12) 0.3634(2) 0.0210(5) Uani 1 4 e d . . .
C3 C 0.3488(3) 0.76022(12) 0.3232(2) 0.0228(5) Uani 1 4 e d . . .
C4 C 0.4828(3) 0.72550(14) 0.3902(3) 0.0294(6) Uani 1 4 e d . . .
H2 H 0.5960 0.7278 0.3660 0.035 Uiso 1 4 e calc R . .
C5 C 0.4474(3) 0.68726(14) 0.4935(3) 0.0291(6) Uani 1 4 e d . . .
H3 H 0.5388 0.6635 0.5361 0.035 Uiso 1 4 e calc R . .
C6 C 0.0272(3) 0.79330(12) 0.3044(2) 0.0230(5) Uani 1 4 e d . . .
C7 C 0.3883(3) 0.79849(12) 0.2058(2) 0.0232(5) Uani 1 4 e d . . .
C8 C 0.7804(5) 0.88045(16) 0.5147(3) 0.0421(7) Uani 1 4 e d . . .
H4 H 0.7918 0.8340 0.5220 0.051 Uiso 1 4 e calc R . .
C9 C 0.7805(6) 0.9191(2) 0.6252(3) 0.0606(10) Uani 1 4 e d . . .
H5 H 0.7957 0.8985 0.7039 0.073 Uiso 1 4 e calc R . .
C10 C 0.7582(6) 0.9872(2) 0.6159(4) 0.0620(11) Uani 1 4 e d . . .
H6 H 0.7569 1.0132 0.6884 0.074 Uiso 1 4 e calc R . .
C11 C 0.7373(5) 1.01760(16) 0.4973(3) 0.0472(8) Uani 1 4 e d . . .
C12 C 0.7098(6) 1.08830(18) 0.4777(4) 0.0642(11) Uani 1 4 e d . . .
H7 H 0.7038 1.1163 0.5471 0.077 Uiso 1 4 e calc R . .
C13 C 0.6924(5) 1.11504(16) 0.3613(4) 0.0589(10) Uani 1 4 e d . . .
H8 H 0.6729 1.1610 0.3519 0.071 Uiso 1 4 e calc R . .
C14 C 0.7034(4) 1.07404(14) 0.2511(4) 0.0427(8) Uani 1 4 e d . . .
C15 C 0.6893(4) 1.09892(15) 0.1274(4) 0.0496(9) Uani 1 4 e d . . .
H9 H 0.6715 1.1447 0.1128 0.060 Uiso 1 4 e calc R . .
C16 C 0.7018(5) 1.05620(17) 0.0283(4) 0.0507(9) Uani 1 4 e d . . .
H10 H 0.6922 1.0724 -0.0540 0.061 Uiso 1 4 e calc R . .
C17 C 0.7292(4) 0.98736(15) 0.0525(3) 0.0411(7) Uani 1 4 e d . . .
H11 H 0.7391 0.9586 -0.0154 0.049 Uiso 1 4 e calc R . .
C18 C 0.7289(4) 1.00379(13) 0.2671(3) 0.0310(6) Uani 1 4 e d . . .
C19 C 0.7445(4) 0.97535(14) 0.3910(3) 0.0330(6) Uani 1 4 e d . . .

loop_
_atom_site_aniso_label
_atom_site_aniso_U_11
_atom_site_aniso_U_22
_atom_site_aniso_U_33
_atom_site_aniso_U_23
_atom_site_aniso_U_13
_atom_site_aniso_U_12
Co1 0.02349(18) 0.01810(16) 0.02299(18) -0.00076(12) 0.00149(13) 0.00062(12)
O1 0.0200(9) 0.0289(9) 0.0365(10) 0.0049(8) 0.0027(8) 0.0004(7)
O2 0.0272(9) 0.0231(9) 0.0267(9) 0.0026(7) 0.0004(8) 0.0010(7)
O3 0.0247(9) 0.0299(10) 0.0407(11) 0.0042(8) 0.0060(8) -0.0020(7)
O4 0.0299(10) 0.0462(12) 0.0236(10) -0.0004(8) 0.0046(8) -0.0019(9)
N1 0.0242(11) 0.0265(10) 0.0230(10) 0.0026(8) 0.0042(9) 0.0001(8)
N2 0.0340(12) 0.0268(11) 0.0285(11) -0.0026(9) 0.0013(10) 0.0030(9)
N3 0.0301(12) 0.0225(10) 0.0345(12) 0.0031(9) 0.0010(10) -0.0008(9)
C1 0.0213(12) 0.0249(12) 0.0249(12) 0.0018(9) 0.0022(10) 0.0005(9)
C2 0.0208(11) 0.0218(11) 0.0205(11) -0.0002(9) 0.0019(10) 0.0001(9)
C3 0.0251(12) 0.0222(11) 0.0216(12) -0.0002(9) 0.0038(10) 0.0001(9)
C4 0.0207(12) 0.0392(15) 0.0291(13) 0.0063(11) 0.0068(11) 0.0029(11)
C5 0.0248(13) 0.0348(13) 0.0274(13) 0.0069(11) 0.0005(11) 0.0059(10)
C6 0.0249(12) 0.0244(12) 0.0197(11) -0.0011(9) 0.0025(10) 0.0031(9)
C7 0.0182(11) 0.0266(12) 0.0253(13) 0.0028(9) 0.0056(10) 0.0044(9)
C8 0.057(2) 0.0385(16) 0.0311(15) 0.0005(12) 0.0049(14) 0.0050(14)
C9 0.086(3) 0.064(2) 0.0303(17) -0.0055(16) 0.0016(19) 0.009(2)
C10 0.083(3) 0.061(2) 0.041(2) -0.0242(17) 0.001(2) 0.007(2)
C11 0.053(2) 0.0382(17) 0.0489(19) -0.0185(14) -0.0032(16) 0.0049(14)
C12 0.079(3) 0.0360(18) 0.075(3) -0.0310(18) -0.009(2) 0.0086(18)
C13 0.067(2) 0.0229(15) 0.084(3) -0.0144(17) -0.007(2) 0.0059(15)
C14 0.0390(16) 0.0217(13) 0.065(2) -0.0026(13) -0.0087(15) -0.0008(11)
C15 0.0452(18) 0.0231(14) 0.077(3) 0.0131(15) -0.0117(17) -0.0039(13)
C16 0.056(2) 0.0379(17) 0.055(2) 0.0207(15) -0.0089(17) -0.0062(15)
C17 0.0498(18) 0.0334(15) 0.0392(16) 0.0087(12) -0.0014(14) -0.0045(13)
C18 0.0280(13) 0.0206(12) 0.0436(16) -0.0023(11) -0.0017(12) -0.0007(10)
C19 0.0345(15) 0.0258(13) 0.0379(15) -0.0086(11) -0.0015(12) 0.0016(11)

loop_
_atom_type_symbol
_atom_type_description
_atom_type_scat_dispersion_real
_atom_type_scat_dispersion_imag
_atom_type_scat_source
C C 0.0033 0.0016 'International Tables Vol C Tables 4.2.6.8 and 6.1.1.4'
H H 0.0000 0.0000 'International Tables Vol C Tables 4.2.6.8 and 6.1.1.4'
N N 0.0061 0.0033 'International Tables Vol C Tables 4.2.6.8 and 6.1.1.4'
O O 0.0106 0.0060 'International Tables Vol C Tables 4.2.6.8 and 6.1.1.4'
Co Co 0.3494 0.9721 'International Tables Vol C Tables 4.2.6.8 and 6.1.1.4'

loop_
_geom_angle_atom_site_label_1
_geom_angle_atom_site_label_2
_geom_angle_atom_site_label_3
_geom_angle
_geom_angle_site_symmetry_1
_geom_angle_site_symmetry_3
_geom_angle_publ_flag
O3 Co1 N3 95.49(8) . . ?
O3 Co1 N2 89.15(9) . . ?
N3 Co1 N2 78.45(9) . . ?
O3 Co1 N1 96.60(9) . 4_675 ?
N3 Co1 N1 98.36(9) . 4_675 ?
N2 Co1 N1 173.70(9) . 4_675 ?
O3 Co1 O1 103.08(7) . 1_655 ?
N3 Co1 O1 159.58(8) . 1_655 ?
N2 Co1 O1 93.25(8) . 1_655 ?
N1 Co1 O1 87.98(8) 4_675 1_655 ?
O3 Co1 O2 161.96(7) . 1_655 ?
N3 Co1 O2 100.08(8) . 1_655 ?
N2 Co1 O2 85.13(8) . 1_655 ?
N1 Co1 O2 90.13(8) 4_675 1_655 ?
O1 Co1 O2 60.31(7) 1_655 1_655 ?
O3 Co1 C6 132.80(8) . 1_655 ?
N3 Co1 C6 129.93(9) . 1_655 ?
N2 Co1 C6 88.47(9) . 1_655 ?
N1 Co1 C6 89.50(8) 4_675 1_655 ?
O1 Co1 C6 30.16(7) 1_655 1_655 ?
O2 Co1 C6 30.15(7) 1_655 1_655 ?
C6 O1 Co1 89.43(15) . 1_455 ?
C6 O2 Co1 88.79(15) . 1_455 ?
C7 O3 Co1 142.81(17) . . ?
C5 N1 C1 116.9(2) . . ?
C5 N1 Co1 119.08(17) . 4_576 ?
C1 N1 Co1 122.85(17) . 4_576 ?
C8 N2 C19 118.1(3) . . ?
C8 N2 Co1 129.3(2) . . ?
C19 N2 Co1 112.56(18) . . ?
C17 N3 C18 118.4(2) . . ?
C17 N3 Co1 127.9(2) . . ?
C18 N3 Co1 113.62(18) . . ?
N1 C1 C2 123.2(2) . . ?
N1 C1 H1 118.4 . . ?
C2 C1 H1 118.4 . . ?
C1 C2 C3 118.9(2) . . ?
C1 C2 C6 117.7(2) . . ?
C3 C2 C6 123.2(2) . . ?
C4 C3 C2 117.8(2) . . ?
C4 C3 C7 118.7(2) . . ?
C2 C3 C7 123.3(2) . . ?
C3 C4 C5 119.6(2) . . ?
C3 C4 H2 120.2 . . ?
C5 C4 H2 120.2 . . ?
N1 C5 C4 123.5(2) . . ?
N1 C5 H3 118.3 . . ?
C4 C5 H3 118.3 . . ?
O2 C6 O1 121.4(2) . . ?
O2 C6 C2 119.6(2) . . ?
O1 C6 C2 118.9(2) . . ?
O2 C6 Co1 61.05(13) . 1_455 ?
O1 C6 Co1 60.40(13) . 1_455 ?
C2 C6 Co1 176.30(17) . 1_455 ?
O4 C7 O3 126.7(2) . . ?
O4 C7 C3 117.3(2) . . ?
O3 C7 C3 116.0(2) . . ?
N2 C8 C9 122.7(3) . . ?
N2 C8 H4 118.7 . . ?
C9 C8 H4 118.7 . . ?
C10 C9 C8 119.3(3) . . ?
C10 C9 H5 120.3 . . ?
C8 C9 H5 120.3 . . ?
C9 C10 C11 119.9(3) . . ?
C9 C10 H6 120.1 . . ?
C11 C10 H6 120.1 . . ?
C10 C11 C19 117.2(3) . . ?
C10 C11 C12 124.0(3) . . ?
C19 C11 C12 118.7(3) . . ?
C13 C12 C11 121.5(3) . . ?
C13 C12 H7 119.2 . . ?
C11 C12 H7 119.2 . . ?
C12 C13 C14 121.4(3) . . ?
C12 C13 H8 119.3 . . ?
C14 C13 H8 119.3 . . ?
C15 C14 C18 117.3(3) . . ?
C15 C14 C13 124.2(3) . . ?
C18 C14 C13 118.5(3) . . ?
C16 C15 C14 120.2(3) . . ?
C16 C15 H9 119.9 . . ?
C14 C15 H9 119.9 . . ?
C15 C16 C17 118.9(3) . . ?
C15 C16 H10 120.5 . . ?
C17 C16 H10 120.5 . . ?
N3 C17 C16 123.0(3) . . ?
N3 C17 H11 118.5 . . ?
C16 C17 H11 118.5 . . ?
N3 C18 C14 122.2(3) . . ?
N3 C18 C19 117.8(2) . . ?
C14 C18 C19 119.9(3) . . ?
N2 C19 C11 122.8(3) . . ?
N2 C19 C18 117.4(2) . . ?
C11 C19 C18 119.8(3) . . ?

loop_
_geom_bond_atom_site_label_1
_geom_bond_atom_site_label_2
_geom_bond_distance
_geom_bond_site_symmetry_2
_geom_bond_publ_flag
Co1 O3 2.0106(19) . ?
Co1 N3 2.106(2) . ?
Co1 N2 2.150(2) . ?
Co1 N1 2.158(2) 4_675 ?
Co1 O1 2.1825(18) 1_655 ?
Co1 O2 2.1969(19) 1_655 ?
Co1 C6 2.510(3) 1_655 ?
O1 Co1 2.1825(18) 1_455 ?
O2 Co1 2.1969(19) 1_455 ?
O3 C7 1.270(3) . ?
O4 C7 1.231(3) . ?
N1 C1 1.347(3) . ?
N1 Co1 2.158(2) 4_576 ?
N2 C8 1.326(4) . ?
N2 C19 1.359(3) . ?
N3 C17 1.327(4) . ?
N3 C18 1.362(4) . ?
C1 H1 0.9300 . ?
C2 C1 1.394(3) . ?
C2 C6 1.499(3) . ?
C3 C4 1.382(4) . ?
C3 C2 1.395(4) . ?
C3 C7 1.517(3) . ?
C4 H2 0.9300 . ?
C5 N1 1.340(3) . ?
C5 C4 1.384(4) . ?
C5 H3 0.9300 . ?
C6 O2 1.261(3) . ?
C6 O1 1.261(3) . ?
C6 Co1 2.510(3) 1_455 ?
C8 C9 1.405(5) . ?
C8 H4 0.9300 . ?
C9 C10 1.366(6) . ?
C9 H5 0.9300 . ?
C10 H6 0.9300 . ?
C11 C10 1.396(5) . ?
C11 C12 1.433(5) . ?
C12 C13 1.344(6) . ?
C12 H7 0.9300 . ?
C13 H8 0.9300 . ?
C14 C15 1.403(5) . ?
C14 C13 1.438(5) . ?
C15 H9 0.9300 . ?
C16 C15 1.364(5) . ?
C16 H10 0.9300 . ?
C17 C16 1.404(4) . ?
C17 H11 0.9300 . ?
C18 C14 1.418(4) . ?
C19 C11 1.415(4) . ?
C19 C18 1.430(4) . ?
